data_1566288
loop_
_publ_author_name
'Cao, Hai-Yan'
'Yi, Cheng'
'Sun, Sen-Feng'
'Li, Yong'
'Liu, Yun-Bao'

_publ_section_title
;
 Anti-inflammatory Dimeric Tetrahydroxanthones from an Endophytic
 <i>Muyocopron laterale</i>.
;
_journal_issue 1
_journal_name_full 'Journal of natural products'
_journal_page_first 148
_journal_page_last 161
_journal_paper_doi 10.1021/acs.jnatprod.1c00878
_journal_volume 85
_journal_year 2022
_chemical_absolute_configuration ad
_chemical_formula_moiety 'C32 H34 O11'
_chemical_formula_sum 'C32 H34 O11'
_chemical_formula_weight 594.59
_space_group_crystal_system orthorhombic
_space_group_IT_number 19
_space_group_name_Hall 'P 2ac 2ab'
_space_group_name_H-M_alt 'P 21 21 21'
_atom_sites_solution_hydrogens geom
_atom_sites_solution_primary dual
_audit_creation_date 2021-03-08
_audit_creation_method
;
Olex2 1.3
(compiled 2020.11.12 svn.r5f609507 for OlexSys, GUI svn.r6226)
;
_cell_angle_alpha 90
_cell_angle_beta 90
_cell_angle_gamma 90
_cell_formula_units_Z 4
_cell_length_a 7.03918(4)
_cell_length_b 16.93129(10)
_cell_length_c 24.57803(15)
_cell_measurement_reflns_used 39020
_cell_measurement_temperature 250.00(10)
_cell_measurement_theta_max 75.0730
_cell_measurement_theta_min 3.5880
_cell_volume 2929.27(3)
_computing_cell_refinement 'CrysAlisPro 1.171.41.95a (Rigaku OD, 2021)'
_computing_data_collection 'CrysAlisPro 1.171.41.95a (Rigaku OD, 2021)'
_computing_data_reduction 'CrysAlisPro 1.171.41.95a (Rigaku OD, 2021)'
_computing_molecular_graphics 'Olex2 1.3 (Dolomanov et al., 2009)'
_computing_publication_material 'Olex2 1.3 (Dolomanov et al., 2009)'
_computing_structure_refinement 'SHELXL 2018/3 (Sheldrick, 2015)'
_computing_structure_solution 'SHELXT  (Sheldrick, 2015)'
_diffrn_ambient_environment N~2~
_diffrn_ambient_temperature 250.00(10)
_diffrn_detector 'Hybrid Pixel Array Detector'
_diffrn_detector_area_resol_mean 10.0000
_diffrn_detector_type HyPix
_diffrn_measured_fraction_theta_full 0.999
_diffrn_measured_fraction_theta_max 0.995
_diffrn_measurement_details
;
List of Runs (angles in degrees, time in seconds):

  # Type    Start    End  Width  t~exp~   \w     \q     \k     \f   Frames
--------------------------------------------------------------------------
  1  \w     33.00 120.00   0.50    0.05    --   47.70  57.00  30.00  174
  2  \w     91.00 175.00   0.50    0.05    --  103.25  45.00 120.00  168
  3  \w     88.00 178.00   0.50    0.05    --  103.25  13.00 104.00  180
  4  \w     91.00 178.00   0.50    0.05    --  103.25  30.00   0.00  174
  5  \w     87.00 176.00   0.50    0.05    --  103.25  61.00  30.00  178
  6  \w     81.00 119.00   0.50    0.05    --  103.25  77.00-180.00   76
  7  \w    -23.00  28.00   0.50    0.05    --  -47.70  19.00 150.00  102
  8  \w    -68.00 -28.00   0.50    0.05    -- -101.00  61.00 120.00   80
  9  \w    -68.00 -28.00   0.50    0.05    -- -101.00  61.00 -60.00   80
 10  \w    -23.00  28.00   0.50    0.05    --  -47.70  19.00-150.00  102
 11  \w   -119.00 -33.00   0.50    0.05    --  -47.70 -57.00-150.00  172
 12  \w   -173.00 -78.00   0.50    0.05    -- -101.00 -77.00-180.00  190
 13  \w   -173.00 -78.00   0.50    0.05    -- -101.00 -77.00 -90.00  190
 14  \w   -174.00 -87.00   0.50    0.05    -- -101.00 -15.00 -90.00  174
 15  \w   -119.00 -25.00   0.50    0.05    --  -47.70 -77.00 -60.00  188
 16  \w   -119.00 -25.00   0.50    0.05    --  -47.70 -77.00 150.00  188
 17  \w   -173.00 -88.00   0.50    0.05    -- -101.00 -45.00   0.00  170
 18  \w   -173.00 -74.00   0.50    0.05    -- -101.00-125.00 -90.00  198
 19  \w   -119.00 -74.00   0.50    0.05    --  -47.70-125.00-150.00   90
 20  \w   -119.00 -49.00   0.50    0.05    --  -47.70-162.00 -24.00  140
 21  \w    -24.00  70.00   0.50    0.05    --   47.70 -77.00 -90.00  188
 22  \w     31.00  75.00   0.50    0.05    --  103.25 -61.00-180.00   88
 23  \w     65.00 168.00   0.50    0.05    --  103.25 147.00 104.00  206
 24  \w     31.00 106.00   0.50    0.05    --  103.25 -94.00-180.00  150
 25  \w     31.00 106.00   0.50    0.05    --  103.25 -94.00 150.00  150
 26  \w     31.00 109.00   0.50    0.05    --  103.25-116.00 125.00  156
 27  \w     31.00 111.00   0.50    0.05    --  103.25-125.00   0.00  160
 28  \w     31.00 111.00   0.50    0.05    --  103.25-125.00-180.00  160
 29  \w     31.00 106.00   0.50    0.05    --  103.25 -94.00-120.00  150
;
_diffrn_measurement_device 'four-circle diffractometer'
_diffrn_measurement_device_type 'XtaLAB Synergy R, HyPix'
_diffrn_measurement_method '\w scans'
_diffrn_orient_matrix_type 'CrysAlisPro convention (1999,Acta A55,543-557)'
_diffrn_orient_matrix_UB_11 -0.0400238000
_diffrn_orient_matrix_UB_12 0.0882447000
_diffrn_orient_matrix_UB_13 -0.0100691000
_diffrn_orient_matrix_UB_21 -0.2143625000
_diffrn_orient_matrix_UB_22 -0.0176772000
_diffrn_orient_matrix_UB_23 -0.0035356000
_diffrn_orient_matrix_UB_31 -0.0188210000
_diffrn_orient_matrix_UB_32 0.0133685000
_diffrn_orient_matrix_UB_33 0.0617614000
_diffrn_radiation_monochromator mirror
_diffrn_radiation_probe x-ray
_diffrn_radiation_type 'Cu K\a'
_diffrn_radiation_wavelength 1.54184
_diffrn_reflns_av_R_equivalents 0.0215
_diffrn_reflns_av_unetI/netI 0.0102
_diffrn_reflns_Laue_measured_fraction_full 0.999
_diffrn_reflns_Laue_measured_fraction_max 0.995
_diffrn_reflns_limit_h_max 8
_diffrn_reflns_limit_h_min -8
_diffrn_reflns_limit_k_max 21
_diffrn_reflns_limit_k_min -21
_diffrn_reflns_limit_l_max 30
_diffrn_reflns_limit_l_min -26
_diffrn_reflns_number 45515
_diffrn_reflns_point_group_measured_fraction_full 0.999
_diffrn_reflns_point_group_measured_fraction_max 0.988
_diffrn_reflns_theta_full 67.684
_diffrn_reflns_theta_max 75.178
_diffrn_reflns_theta_min 3.597
_diffrn_source 'Rotating-anode X-ray tube'
_diffrn_source_type 'PhotonJet R (Cu) X-ray Source'
_exptl_absorpt_coefficient_mu 0.853
_exptl_absorpt_correction_T_max 1.00000
_exptl_absorpt_correction_T_min 0.89517
_exptl_absorpt_correction_type multi-scan
_exptl_absorpt_process_details
;
CrysAlisPro 1.171.41.95a (Rigaku Oxford Diffraction, 2021)
Empirical absorption correction using spherical harmonics,
implemented in SCALE3 ABSPACK scaling algorithm.
;
_exptl_crystal_colour colourless
_exptl_crystal_colour_primary colourless
_exptl_crystal_density_diffrn 1.348
_exptl_crystal_description block
_exptl_crystal_F_000 1256
_exptl_crystal_size_max 0.21
_exptl_crystal_size_mid 0.17
_exptl_crystal_size_min 0.12
_refine_diff_density_max 0.138
_refine_diff_density_min -0.179
_refine_diff_density_rms 0.040
_refine_ls_abs_structure_details
;
 Flack x determined using 2452 quotients [(I+)-(I-)]/[(I+)+(I-)]
 (Parsons, Flack and Wagner, Acta Cryst. B69 (2013) 249-259).
;
_refine_ls_abs_structure_Flack 0.02(3)
_refine_ls_extinction_method none
_refine_ls_goodness_of_fit_ref 1.061
_refine_ls_hydrogen_treatment constr
_refine_ls_matrix_type full
_refine_ls_number_parameters 397
_refine_ls_number_reflns 5966
_refine_ls_number_restraints 0
_refine_ls_restrained_S_all 1.061
_refine_ls_R_factor_all 0.0304
_refine_ls_R_factor_gt 0.0298
_refine_ls_shift/su_max 0.001
_refine_ls_shift/su_mean 0.000
_refine_ls_structure_factor_coef Fsqd
_refine_ls_weighting_details 'w=1/[\s^2^(Fo^2^)+(0.0521P)^2^+0.3213P] where P=(Fo^2^+2Fc^2^)/3'
_refine_ls_weighting_scheme calc
_refine_ls_wR_factor_gt 0.0824
_refine_ls_wR_factor_ref 0.0830
_reflns_Friedel_coverage 0.742
_reflns_Friedel_fraction_full 1.000
_reflns_Friedel_fraction_max 0.978
_reflns_number_gt 5854
_reflns_number_total 5966
_reflns_threshold_expression 'I > 2\s(I)'
_cod_data_source_file np1c00878_si_011.cif
_cod_data_source_block chy_15_auto
_cod_database_code 1566288
_shelx_shelxl_version_number 2018/3
_shelx_space_group_comment
;
The symmetry employed for this shelxl refinement is uniquely defined
by the following loop, which should always be used as a source of
symmetry information in preference to the above space-group names.
They are only intended as comments.
;
_shelx_estimated_absorpt_t_max 0.905
_shelx_estimated_absorpt_t_min 0.841
_reflns_odcompleteness_completeness 99.84
_reflns_odcompleteness_iscentric 1
_reflns_odcompleteness_theta 67.79
_olex2_refinement_description
;
1. Fixed Uiso
 At 1.2 times of:
  All C(H) groups, All C(H,H) groups
 At 1.5 times of:
  All C(H,H,H) groups, All O(H) groups
2.a Ternary CH refined with riding coordinates:
 C26(H26), C2(H2), C27(H27), C3(H3)
2.b Secondary CH2 refined with riding coordinates:
 C22(H22A,H22B), C28(H28A,H28B), C4(H4A,H4B)
2.c Aromatic/amide H refined with riding coordinates:
 C16(H16), C12(H12), C5(H5)
2.d Idealised Me refined as rotating group:
 C36(H36A,H36B,H36C), C31(H31A,H31B,H31C), C35(H35A,H35B,H35C), C43(H43A,H43B,
 H43C), C42(H42A,H42B,H42C), C38(H38A,H38B,H38C)
2.e Idealised tetrahedral OH refined as rotating group:
 O34(H34), O40(H40), O41(H41)
;
_olex2_submission_special_instructions 'No special instructions were received'
_oxdiff_exptl_absorpt_empirical_details
;
Empirical correction (ABSPACK) includes:
- Absorption correction using spherical harmonics
- Frame scaling
;
_oxdiff_exptl_absorpt_empirical_full_max 1.248
_oxdiff_exptl_absorpt_empirical_full_min 0.865

loop_
_space_group_symop_operation_xyz
'x, y, z'
'-x+1/2, -y, z+1/2'
'-x, y+1/2, -z+1/2'
'x+1/2, -y+1/2, -z'

loop_
_atom_site_label
_atom_site_type_symbol
_atom_site_fract_x
_atom_site_fract_y
_atom_site_fract_z
_atom_site_U_iso_or_equiv
_atom_site_adp_type
_atom_site_occupancy
_atom_site_site_symmetry_order
_atom_site_calc_flag
_atom_site_refinement_flags_posn
_atom_site_refinement_flags_adp
_atom_site_refinement_flags_occupancy
_atom_site_disorder_assembly
_atom_site_disorder_group
O34 O 0.36972(19) 0.45093(8) 0.62017(5) 0.0393(3) Uani 1 1 d . . . . .
H34 H 0.298883 0.488449 0.612364 0.059 Uiso 1 1 calc R U . . .
O14 O 0.64057(18) 0.25574(7) 0.79674(5) 0.0359(3) Uani 1 1 d . . . . .
O24 O 0.48355(17) 0.46285(7) 0.42767(4) 0.0337(3) Uani 1 1 d . . . . .
O25 O 0.5233(2) 0.59883(7) 0.37142(5) 0.0405(3) Uani 1 1 d . . . . .
O40 O 0.4558(2) 0.29409(9) 0.88825(6) 0.0481(3) Uani 1 1 d . . . . .
H40 H 0.540850 0.322321 0.875279 0.072 Uiso 1 1 calc R U . . .
O30 O 0.3423(2) 0.54333(9) 0.26668(5) 0.0475(3) Uani 1 1 d . . . . .
O41 O 0.3269(2) 0.25982(9) 0.62246(5) 0.0472(3) Uani 1 1 d . . . . .
H41 H 0.245513 0.235432 0.640213 0.071 Uiso 1 1 calc R U . . .
O33 O 0.2063(2) 0.55588(9) 0.55961(5) 0.0524(4) Uani 1 1 d . . . . .
O39 O 0.1674(2) 0.19717(9) 0.70616(6) 0.0550(4) Uani 1 1 d . . . . .
O32 O 0.8298(2) 0.57964(10) 0.35520(7) 0.0618(4) Uani 1 1 d . . . . .
O37 O 0.3598(2) 0.17656(14) 0.96250(6) 0.0742(6) Uani 1 1 d . . . . .
C15 C 0.5169(2) 0.43313(9) 0.47833(6) 0.0281(3) Uani 1 1 d . . . . .
C19 C 0.4584(2) 0.42544(9) 0.57497(6) 0.0297(3) Uani 1 1 d . . . . .
C13 C 0.6305(2) 0.27459(9) 0.74287(6) 0.0318(3) Uani 1 1 d . . . . .
C20 C 0.4210(2) 0.46192(10) 0.52451(6) 0.0301(3) Uani 1 1 d . . . . .
C9 C 0.4733(3) 0.27888(10) 0.65520(6) 0.0335(4) Uani 1 1 d . . . . .
C8 C 0.4766(3) 0.25211(10) 0.70984(7) 0.0334(3) Uani 1 1 d . . . . .
C16 C 0.6493(2) 0.37387(9) 0.48270(6) 0.0311(3) Uani 1 1 d . . . . .
H16 H 0.715726 0.356822 0.451671 0.037 Uiso 1 1 calc R U . . .
C17 C 0.6856(2) 0.33875(9) 0.53324(7) 0.0323(3) Uani 1 1 d . . . . .
C18 C 0.5891(2) 0.36390(9) 0.57986(6) 0.0305(3) Uani 1 1 d . . . . .
C11 C 0.7663(3) 0.34928(11) 0.66912(7) 0.0350(4) Uani 1 1 d . . . . .
C1 C 0.5128(3) 0.19558(10) 0.81819(7) 0.0366(4) Uani 1 1 d . . . . .
C21 C 0.2965(3) 0.52997(11) 0.52042(7) 0.0375(4) Uani 1 1 d . . . . .
C12 C 0.7748(3) 0.32095(11) 0.72253(7) 0.0351(4) Uani 1 1 d . . . . .
H12 H 0.879455 0.333614 0.744641 0.042 Uiso 1 1 calc R U . . .
C10 C 0.6153(2) 0.32816(9) 0.63502(6) 0.0316(3) Uani 1 1 d . . . . .
C7 C 0.3106(3) 0.21402(10) 0.73343(7) 0.0391(4) Uani 1 1 d . . . . .
C6 C 0.3175(3) 0.20137(11) 0.79282(7) 0.0400(4) Uani 1 1 d . . . . .
C29 C 0.6679(3) 0.55888(11) 0.34860(8) 0.0425(4) Uani 1 1 d . . . . .
C22 C 0.2910(3) 0.56959(11) 0.46588(7) 0.0418(4) Uani 1 1 d . . . . .
H22A H 0.393338 0.608692 0.463739 0.050 Uiso 1 1 calc R U . . .
H22B H 0.169838 0.597487 0.461738 0.050 Uiso 1 1 calc R U . . .
C23 C 0.3134(2) 0.50980(10) 0.41958(6) 0.0346(4) Uani 1 1 d . . . . .
C26 C 0.3493(3) 0.55358(10) 0.36592(6) 0.0353(4) Uani 1 1 d . . . . .
H26 H 0.242320 0.590054 0.358713 0.042 Uiso 1 1 calc R U . . .
C2 C 0.5010(3) 0.21377(12) 0.87949(7) 0.0411(4) Uani 1 1 d . . . . .
H2 H 0.624011 0.201326 0.897014 0.049 Uiso 1 1 calc R U . . .
C28 C 0.5967(3) 0.49051(12) 0.31601(8) 0.0439(4) Uani 1 1 d . . . . .
H28A H 0.630908 0.440300 0.333262 0.053 Uiso 1 1 calc R U . . .
H28B H 0.648665 0.491554 0.279034 0.053 Uiso 1 1 calc R U . . .
C27 C 0.3835(3) 0.50170(11) 0.31531(7) 0.0380(4) Uani 1 1 d . . . . .
H27 H 0.314512 0.450836 0.317431 0.046 Uiso 1 1 calc R U . . .
C36 C 0.8250(4) 0.27174(13) 0.53575(8) 0.0512(5) Uani 1 1 d . . . . .
H36A H 0.830950 0.245826 0.500588 0.077 Uiso 1 1 calc R U . . .
H36B H 0.784545 0.234073 0.563129 0.077 Uiso 1 1 calc R U . . .
H36C H 0.949664 0.292022 0.545140 0.077 Uiso 1 1 calc R U . . .
C5 C 0.1584(3) 0.19721(14) 0.82186(9) 0.0508(5) Uani 1 1 d . . . . .
H5 H 0.042267 0.199121 0.803009 0.061 Uiso 1 1 calc R U . . .
C31 C 0.1484(4) 0.56422(14) 0.26032(8) 0.0545(5) Uani 1 1 d . . . . .
H31A H 0.123470 0.576509 0.222437 0.082 Uiso 1 1 calc R U . . .
H31B H 0.120294 0.610037 0.282597 0.082 Uiso 1 1 calc R U . . .
H31C H 0.068837 0.520380 0.271566 0.082 Uiso 1 1 calc R U . . .
C35 C 0.1404(3) 0.45569(15) 0.41587(8) 0.0525(5) Uani 1 1 d . . . . .
H35A H 0.166686 0.412988 0.390655 0.079 Uiso 1 1 calc R U . . .
H35B H 0.031842 0.485687 0.403064 0.079 Uiso 1 1 calc R U . . .
H35C H 0.112742 0.433996 0.451527 0.079 Uiso 1 1 calc R U . . .
C4 C 0.1516(3) 0.18967(16) 0.88257(9) 0.0543(5) Uani 1 1 d . . . . .
H4A H 0.055761 0.150309 0.892652 0.065 Uiso 1 1 calc R U . . .
H4B H 0.113980 0.240381 0.898493 0.065 Uiso 1 1 calc R U . . .
C43 C 0.9196(3) 0.40391(15) 0.64944(8) 0.0522(5) Uani 1 1 d . . . . .
H43A H 0.980869 0.428692 0.680393 0.078 Uiso 1 1 calc R U . . .
H43B H 0.864174 0.444242 0.626339 0.078 Uiso 1 1 calc R U . . .
H43C H 1.012794 0.374091 0.628864 0.078 Uiso 1 1 calc R U . . .
C3 C 0.3444(3) 0.16499(14) 0.90556(8) 0.0502(5) Uani 1 1 d . . . . .
H3 H 0.366222 0.108499 0.897244 0.060 Uiso 1 1 calc R U . . .
C42 C 0.6068(4) 0.11651(12) 0.80673(9) 0.0563(6) Uani 1 1 d . . . . .
H42A H 0.624598 0.110366 0.767822 0.084 Uiso 1 1 calc R U . . .
H42B H 0.526695 0.074236 0.820242 0.084 Uiso 1 1 calc R U . . .
H42C H 0.729223 0.114470 0.824811 0.084 Uiso 1 1 calc R U . . .
C38 C 0.2192(4) 0.1375(3) 0.99335(11) 0.0966(13) Uani 1 1 d . . . . .
H38A H 0.210005 0.082948 0.981596 0.145 Uiso 1 1 calc R U . . .
H38B H 0.097843 0.163506 0.988072 0.145 Uiso 1 1 calc R U . . .
H38C H 0.253257 0.139215 1.031573 0.145 Uiso 1 1 calc R U . . .

loop_
_atom_site_aniso_label
_atom_site_aniso_U_11
_atom_site_aniso_U_22
_atom_site_aniso_U_33
_atom_site_aniso_U_23
_atom_site_aniso_U_13
_atom_site_aniso_U_12
O34 0.0492(7) 0.0471(7) 0.0217(5) 0.0002(5) 0.0068(5) 0.0109(6)
O14 0.0398(6) 0.0440(6) 0.0237(5) 0.0071(5) 0.0000(5) -0.0005(5)
O24 0.0410(6) 0.0393(6) 0.0207(5) 0.0021(4) 0.0018(5) 0.0095(5)
O25 0.0511(7) 0.0354(6) 0.0350(6) 0.0025(5) 0.0030(6) 0.0007(5)
O40 0.0502(8) 0.0556(8) 0.0384(7) -0.0038(6) 0.0086(6) 0.0011(6)
O30 0.0595(8) 0.0593(8) 0.0239(6) 0.0074(5) 0.0005(6) 0.0077(7)
O41 0.0565(8) 0.0546(8) 0.0305(6) 0.0038(5) -0.0105(6) -0.0196(7)
O33 0.0644(9) 0.0633(8) 0.0295(6) 0.0010(6) 0.0101(6) 0.0291(8)
O39 0.0606(9) 0.0630(9) 0.0414(7) 0.0080(6) -0.0112(7) -0.0280(8)
O32 0.0477(9) 0.0644(9) 0.0734(11) 0.0131(8) 0.0022(8) -0.0081(7)
O37 0.0526(9) 0.1387(17) 0.0314(7) 0.0216(9) 0.0080(7) -0.0090(11)
C15 0.0331(7) 0.0314(7) 0.0199(7) 0.0009(6) -0.0005(6) -0.0024(6)
C19 0.0333(8) 0.0348(7) 0.0210(7) -0.0021(6) 0.0015(6) -0.0021(6)
C13 0.0379(8) 0.0336(7) 0.0239(7) 0.0033(6) 0.0006(6) 0.0056(7)
C20 0.0331(8) 0.0350(8) 0.0223(7) -0.0008(6) 0.0011(6) 0.0031(6)
C9 0.0423(9) 0.0317(7) 0.0266(8) -0.0016(6) -0.0040(7) -0.0014(7)
C8 0.0437(9) 0.0294(7) 0.0272(8) 0.0016(6) 0.0003(7) -0.0021(7)
C16 0.0356(8) 0.0347(7) 0.0229(7) -0.0022(6) 0.0040(6) 0.0025(7)
C17 0.0360(8) 0.0339(7) 0.0270(8) 0.0003(6) -0.0003(7) 0.0029(7)
C18 0.0350(8) 0.0332(7) 0.0232(7) 0.0005(6) -0.0014(6) -0.0016(6)
C11 0.0358(9) 0.0432(9) 0.0261(8) 0.0037(7) 0.0007(7) -0.0004(7)
C1 0.0435(9) 0.0372(8) 0.0292(8) 0.0090(7) 0.0044(7) 0.0028(7)
C21 0.0426(9) 0.0450(9) 0.0248(8) -0.0009(7) 0.0025(7) 0.0099(8)
C12 0.0334(8) 0.0460(9) 0.0257(8) 0.0029(7) -0.0015(6) 0.0004(7)
C10 0.0377(8) 0.0344(7) 0.0226(7) 0.0017(6) -0.0007(6) 0.0013(6)
C7 0.0494(10) 0.0339(8) 0.0339(9) 0.0035(7) -0.0045(8) -0.0090(7)
C6 0.0469(10) 0.0383(8) 0.0349(9) 0.0081(7) -0.0016(8) -0.0069(8)
C29 0.0453(10) 0.0441(9) 0.0380(9) 0.0123(7) 0.0043(8) 0.0011(8)
C22 0.0510(10) 0.0459(9) 0.0285(8) 0.0044(7) 0.0043(7) 0.0179(8)
C23 0.0364(8) 0.0427(9) 0.0247(8) 0.0046(7) 0.0002(7) 0.0069(7)
C26 0.0417(9) 0.0394(8) 0.0249(8) 0.0033(7) -0.0006(7) 0.0057(7)
C2 0.0401(9) 0.0550(10) 0.0283(8) 0.0089(7) 0.0029(7) 0.0049(8)
C28 0.0508(11) 0.0481(10) 0.0328(9) 0.0002(8) 0.0061(8) 0.0104(8)
C27 0.0501(10) 0.0401(8) 0.0236(8) 0.0032(7) 0.0010(7) 0.0027(8)
C36 0.0626(13) 0.0545(11) 0.0364(9) 0.0043(8) 0.0024(9) 0.0252(10)
C5 0.0452(11) 0.0631(12) 0.0441(11) 0.0149(9) -0.0018(9) -0.0121(10)
C31 0.0687(14) 0.0652(12) 0.0297(9) -0.0021(8) -0.0096(9) 0.0227(11)
C35 0.0445(10) 0.0738(14) 0.0391(10) 0.0156(10) -0.0040(8) -0.0107(10)
C4 0.0427(11) 0.0767(14) 0.0435(11) 0.0156(10) 0.0048(9) -0.0081(10)
C43 0.0476(11) 0.0774(14) 0.0316(9) 0.0111(9) -0.0030(8) -0.0204(11)
C3 0.0491(11) 0.0679(13) 0.0337(10) 0.0171(9) 0.0062(9) -0.0007(10)
C42 0.0797(16) 0.0422(10) 0.0468(11) 0.0107(9) 0.0139(11) 0.0159(10)
C38 0.0621(16) 0.180(4) 0.0477(14) 0.0486(19) 0.0155(12) -0.004(2)

loop_
_atom_type_symbol
_atom_type_description
_atom_type_scat_dispersion_real
_atom_type_scat_dispersion_imag
_atom_type_scat_source
C C 0.0181 0.0091 'International Tables Vol C Tables 4.2.6.8 and 6.1.1.4'
H H 0.0000 0.0000 'International Tables Vol C Tables 4.2.6.8 and 6.1.1.4'
O O 0.0492 0.0322 'International Tables Vol C Tables 4.2.6.8 and 6.1.1.4'

loop_
_geom_angle_atom_site_label_1
_geom_angle_atom_site_label_2
_geom_angle_atom_site_label_3
_geom_angle
_geom_angle_site_symmetry_1
_geom_angle_site_symmetry_3
_geom_angle_publ_flag
C19 O34 H34 109.5 . . ?
C13 O14 C1 118.86(14) . . ?
C15 O24 C23 118.00(12) . . ?
C29 O25 C26 109.54(13) . . ?
C2 O40 H40 109.5 . . ?
C27 O30 C31 114.42(16) . . ?
C9 O41 H41 109.5 . . ?
C38 O37 C3 114.3(2) . . ?
O24 C15 C20 121.73(14) . . ?
O24 C15 C16 117.25(13) . . ?
C16 C15 C20 121.02(14) . . ?
O34 C19 C20 119.93(14) . . ?
O34 C19 C18 118.31(14) . . ?
C18 C19 C20 121.75(14) . . ?
O14 C13 C8 122.46(16) . . ?
O14 C13 C12 116.58(15) . . ?
C12 C13 C8 120.86(15) . . ?
C15 C20 C19 117.88(14) . . ?
C15 C20 C21 120.59(14) . . ?
C19 C20 C21 121.43(14) . . ?
O41 C9 C8 120.10(16) . . ?
O41 C9 C10 118.68(14) . . ?
C10 C9 C8 121.15(16) . . ?
C13 C8 C9 118.19(16) . . ?
C13 C8 C7 120.57(15) . . ?
C9 C8 C7 120.44(17) . . ?
C15 C16 H16 119.9 . . ?
C15 C16 C17 120.22(14) . . ?
C17 C16 H16 119.9 . . ?
C16 C17 C36 118.46(15) . . ?
C18 C17 C16 120.57(15) . . ?
C18 C17 C36 120.93(15) . . ?
C19 C18 C17 118.49(14) . . ?
C19 C18 C10 117.51(14) . . ?
C17 C18 C10 123.99(15) . . ?
C12 C11 C10 120.45(16) . . ?
C12 C11 C43 118.87(16) . . ?
C10 C11 C43 120.67(15) . . ?
O14 C1 C6 111.50(13) . . ?
O14 C1 C2 104.33(14) . . ?
O14 C1 C42 106.25(16) . . ?
C6 C1 C2 109.94(15) . . ?
C6 C1 C42 112.12(18) . . ?
C42 C1 C2 112.40(15) . . ?
O33 C21 C20 122.61(16) . . ?
O33 C21 C22 121.68(16) . . ?
C20 C21 C22 115.65(14) . . ?
C13 C12 C11 120.29(16) . . ?
C13 C12 H12 119.9 . . ?
C11 C12 H12 119.9 . . ?
C9 C10 C18 118.43(15) . . ?
C9 C10 C11 118.98(15) . . ?
C11 C10 C18 122.21(15) . . ?
O39 C7 C8 122.53(16) . . ?
O39 C7 C6 121.74(18) . . ?
C8 C7 C6 115.61(16) . . ?
C7 C6 C1 116.54(17) . . ?
C5 C6 C1 122.74(17) . . ?
C5 C6 C7 120.71(19) . . ?
O25 C29 C28 111.05(17) . . ?
O32 C29 O25 120.91(19) . . ?
O32 C29 C28 128.0(2) . . ?
C21 C22 H22A 109.3 . . ?
C21 C22 H22B 109.3 . . ?
C21 C22 C23 111.47(15) . . ?
H22A C22 H22B 108.0 . . ?
C23 C22 H22A 109.3 . . ?
C23 C22 H22B 109.3 . . ?
O24 C23 C22 110.19(13) . . ?
O24 C23 C26 104.25(13) . . ?
O24 C23 C35 109.74(14) . . ?
C22 C23 C26 109.66(14) . . ?
C35 C23 C22 111.05(16) . . ?
C35 C23 C26 111.74(14) . . ?
O25 C26 C23 108.32(13) . . ?
O25 C26 H26 109.2 . . ?
O25 C26 C27 104.15(14) . . ?
C23 C26 H26 109.2 . . ?
C23 C26 C27 116.37(14) . . ?
C27 C26 H26 109.2 . . ?
O40 C2 C1 110.71(15) . . ?
O40 C2 H2 109.6 . . ?
O40 C2 C3 107.20(17) . . ?
C1 C2 H2 109.6 . . ?
C3 C2 C1 110.07(17) . . ?
C3 C2 H2 109.6 . . ?
C29 C28 H28A 111.0 . . ?
C29 C28 H28B 111.0 . . ?
C29 C28 C27 104.00(16) . . ?
H28A C28 H28B 109.0 . . ?
C27 C28 H28A 111.0 . . ?
C27 C28 H28B 111.0 . . ?
O30 C27 C26 111.42(14) . . ?
O30 C27 C28 105.94(15) . . ?
O30 C27 H27 112.1 . . ?
C26 C27 H27 112.1 . . ?
C28 C27 C26 102.52(15) . . ?
C28 C27 H27 112.1 . . ?
C17 C36 H36A 109.5 . . ?
C17 C36 H36B 109.5 . . ?
C17 C36 H36C 109.5 . . ?
H36A C36 H36B 109.5 . . ?
H36A C36 H36C 109.5 . . ?
H36B C36 H36C 109.5 . . ?
C6 C5 H5 117.8 . . ?
C6 C5 C4 124.5(2) . . ?
C4 C5 H5 117.8 . . ?
O30 C31 H31A 109.5 . . ?
O30 C31 H31B 109.5 . . ?
O30 C31 H31C 109.5 . . ?
H31A C31 H31B 109.5 . . ?
H31A C31 H31C 109.5 . . ?
H31B C31 H31C 109.5 . . ?
C23 C35 H35A 109.5 . . ?
C23 C35 H35B 109.5 . . ?
C23 C35 H35C 109.5 . . ?
H35A C35 H35B 109.5 . . ?
H35A C35 H35C 109.5 . . ?
H35B C35 H35C 109.5 . . ?
C5 C4 H4A 109.4 . . ?
C5 C4 H4B 109.4 . . ?
C5 C4 C3 111.29(18) . . ?
H4A C4 H4B 108.0 . . ?
C3 C4 H4A 109.4 . . ?
C3 C4 H4B 109.4 . . ?
C11 C43 H43A 109.5 . . ?
C11 C43 H43B 109.5 . . ?
C11 C43 H43C 109.5 . . ?
H43A C43 H43B 109.5 . . ?
H43A C43 H43C 109.5 . . ?
H43B C43 H43C 109.5 . . ?
O37 C3 C2 106.60(19) . . ?
O37 C3 C4 113.29(19) . . ?
O37 C3 H3 109.0 . . ?
C2 C3 C4 109.86(16) . . ?
C2 C3 H3 109.0 . . ?
C4 C3 H3 109.0 . . ?
C1 C42 H42A 109.5 . . ?
C1 C42 H42B 109.5 . . ?
C1 C42 H42C 109.5 . . ?
H42A C42 H42B 109.5 . . ?
H42A C42 H42C 109.5 . . ?
H42B C42 H42C 109.5 . . ?
O37 C38 H38A 109.5 . . ?
O37 C38 H38B 109.5 . . ?
O37 C38 H38C 109.5 . . ?
H38A C38 H38B 109.5 . . ?
H38A C38 H38C 109.5 . . ?
H38B C38 H38C 109.5 . . ?

loop_
_geom_bond_atom_site_label_1
_geom_bond_atom_site_label_2
_geom_bond_distance
_geom_bond_site_symmetry_2
_geom_bond_publ_flag
O34 H34 0.8300 . ?
O34 C19 1.3455(19) . ?
O14 C13 1.3638(18) . ?
O14 C1 1.457(2) . ?
O24 C15 1.3634(18) . ?
O24 C23 1.452(2) . ?
O25 C29 1.345(2) . ?
O25 C26 1.451(2) . ?
O40 H40 0.8300 . ?
O40 C2 1.413(3) . ?
O30 C27 1.417(2) . ?
O30 C31 1.419(3) . ?
O41 H41 0.8300 . ?
O41 C9 1.347(2) . ?
O33 C21 1.234(2) . ?
O39 C7 1.244(2) . ?
O32 C29 1.204(3) . ?
O37 C3 1.417(2) . ?
O37 C38 1.411(3) . ?
C15 C20 1.408(2) . ?
C15 C16 1.374(2) . ?
C19 C20 1.410(2) . ?
C19 C18 1.395(2) . ?
C13 C8 1.407(3) . ?
C13 C12 1.378(2) . ?
C20 C21 1.451(2) . ?
C9 C8 1.418(2) . ?
C9 C10 1.393(2) . ?
C8 C7 1.455(3) . ?
C16 H16 0.9400 . ?
C16 C17 1.401(2) . ?
C17 C18 1.399(2) . ?
C17 C36 1.501(2) . ?
C18 C10 1.496(2) . ?
C11 C12 1.399(2) . ?
C11 C10 1.400(2) . ?
C11 C43 1.501(3) . ?
C1 C6 1.513(3) . ?
C1 C2 1.540(2) . ?
C1 C42 1.520(3) . ?
C21 C22 1.500(2) . ?
C12 H12 0.9400 . ?
C7 C6 1.476(2) . ?
C6 C5 1.330(3) . ?
C29 C28 1.494(3) . ?
C22 H22A 0.9800 . ?
C22 H22B 0.9800 . ?
C22 C23 1.531(2) . ?
C23 C26 1.534(2) . ?
C23 C35 1.527(3) . ?
C26 H26 0.9900 . ?
C26 C27 1.542(2) . ?
C2 H2 0.9900 . ?
C2 C3 1.519(3) . ?
C28 H28A 0.9800 . ?
C28 H28B 0.9800 . ?
C28 C27 1.513(3) . ?
C27 H27 0.9900 . ?
C36 H36A 0.9700 . ?
C36 H36B 0.9700 . ?
C36 H36C 0.9700 . ?
C5 H5 0.9400 . ?
C5 C4 1.498(3) . ?
C31 H31A 0.9700 . ?
C31 H31B 0.9700 . ?
C31 H31C 0.9700 . ?
C35 H35A 0.9700 . ?
C35 H35B 0.9700 . ?
C35 H35C 0.9700 . ?
C4 H4A 0.9800 . ?
C4 H4B 0.9800 . ?
C4 C3 1.528(3) . ?
C43 H43A 0.9700 . ?
C43 H43B 0.9700 . ?
C43 H43C 0.9700 . ?
C3 H3 0.9900 . ?
C42 H42A 0.9700 . ?
C42 H42B 0.9700 . ?
C42 H42C 0.9700 . ?
C38 H38A 0.9700 . ?
C38 H38B 0.9700 . ?
C38 H38C 0.9700 . ?

loop_
_geom_hbond_atom_site_label_D
_geom_hbond_atom_site_label_H
_geom_hbond_atom_site_label_A
_geom_hbond_distance_DH
_geom_hbond_distance_HA
_geom_hbond_distance_DA
_geom_hbond_angle_DHA
_geom_hbond_site_symmetry_A
_geom_hbond_publ_flag
O34 H34 O33 0.83 1.85 2.5877(18) 148.0 . yes
O40 H40 O32 0.83 1.96 2.740(2) 157.1 2_665 yes
O41 H41 O39 0.83 1.83 2.5725(19) 148.1 . yes

loop_
_geom_torsion_atom_site_label_1
_geom_torsion_atom_site_label_2
_geom_torsion_atom_site_label_3
_geom_torsion_atom_site_label_4
_geom_torsion
_geom_torsion_site_symmetry_1
_geom_torsion_site_symmetry_2
_geom_torsion_site_symmetry_3
_geom_torsion_site_symmetry_4
_geom_torsion_publ_flag
O34 C19 C20 C15 -179.89(15) . . . . ?
O34 C19 C20 C21 3.7(2) . . . . ?
O34 C19 C18 C17 -178.18(15) . . . . ?
O34 C19 C18 C10 2.5(2) . . . . ?
O14 C13 C8 C9 176.00(15) . . . . ?
O14 C13 C8 C7 6.2(2) . . . . ?
O14 C13 C12 C11 -173.89(15) . . . . ?
O14 C1 C6 C7 43.6(2) . . . . ?
O14 C1 C6 C5 -134.9(2) . . . . ?
O14 C1 C2 O40 51.35(19) . . . . ?
O14 C1 C2 C3 169.69(15) . . . . ?
O24 C15 C20 C19 177.36(14) . . . . ?
O24 C15 C20 C21 -6.2(2) . . . . ?
O24 C15 C16 C17 -177.75(15) . . . . ?
O24 C23 C26 O25 -57.25(16) . . . . ?
O24 C23 C26 C27 59.59(19) . . . . ?
O25 C29 C28 C27 8.3(2) . . . . ?
O25 C26 C27 O30 -83.59(18) . . . . ?
O25 C26 C27 C28 29.32(17) . . . . ?
O40 C2 C3 O37 -67.5(2) . . . . ?
O40 C2 C3 C4 55.6(2) . . . . ?
O41 C9 C8 C13 -178.88(16) . . . . ?
O41 C9 C8 C7 -9.1(3) . . . . ?
O41 C9 C10 C18 5.9(2) . . . . ?
O41 C9 C10 C11 178.94(16) . . . . ?
O33 C21 C22 C23 -148.57(19) . . . . ?
O39 C7 C6 C1 158.69(18) . . . . ?
O39 C7 C6 C5 -22.7(3) . . . . ?
O32 C29 C28 C27 -171.2(2) . . . . ?
C15 O24 C23 C22 45.67(19) . . . . ?
C15 O24 C23 C26 163.28(13) . . . . ?
C15 O24 C23 C35 -76.91(17) . . . . ?
C15 C20 C21 O33 178.21(18) . . . . ?
C15 C20 C21 C22 -4.6(3) . . . . ?
C15 C16 C17 C18 -0.5(3) . . . . ?
C15 C16 C17 C36 177.29(17) . . . . ?
C19 C20 C21 O33 -5.5(3) . . . . ?
C19 C20 C21 C22 171.73(16) . . . . ?
C19 C18 C10 C9 74.0(2) . . . . ?
C19 C18 C10 C11 -98.8(2) . . . . ?
C13 O14 C1 C6 -38.3(2) . . . . ?
C13 O14 C1 C2 -156.94(14) . . . . ?
C13 O14 C1 C42 84.11(19) . . . . ?
C13 C8 C7 O39 175.97(18) . . . . ?
C13 C8 C7 C6 -0.1(2) . . . . ?
C20 C15 C16 C17 2.6(2) . . . . ?
C20 C19 C18 C17 0.6(2) . . . . ?
C20 C19 C18 C10 -178.76(15) . . . . ?
C20 C21 C22 C23 34.2(2) . . . . ?
C9 C8 C7 O39 6.4(3) . . . . ?
C9 C8 C7 C6 -169.63(16) . . . . ?
C8 C13 C12 C11 2.7(3) . . . . ?
C8 C9 C10 C18 -171.07(15) . . . . ?
C8 C9 C10 C11 2.0(3) . . . . ?
C8 C7 C6 C1 -25.2(2) . . . . ?
C8 C7 C6 C5 153.3(2) . . . . ?
C16 C15 C20 C19 -3.0(2) . . . . ?
C16 C15 C20 C21 173.45(16) . . . . ?
C16 C17 C18 C19 -1.0(2) . . . . ?
C16 C17 C18 C10 178.24(16) . . . . ?
C17 C18 C10 C9 -105.3(2) . . . . ?
C17 C18 C10 C11 81.9(2) . . . . ?
C18 C19 C20 C15 1.4(2) . . . . ?
C18 C19 C20 C21 -174.99(16) . . . . ?
C1 O14 C13 C8 14.6(2) . . . . ?
C1 O14 C13 C12 -168.86(15) . . . . ?
C1 C6 C5 C4 2.5(3) . . . . ?
C1 C2 C3 O37 172.04(17) . . . . ?
C1 C2 C3 C4 -64.8(2) . . . . ?
C21 C22 C23 O24 -53.8(2) . . . . ?
C21 C22 C23 C26 -168.05(16) . . . . ?
C21 C22 C23 C35 68.0(2) . . . . ?
C12 C13 C8 C9 -0.4(2) . . . . ?
C12 C13 C8 C7 -170.20(16) . . . . ?
C12 C11 C10 C9 0.3(3) . . . . ?
C12 C11 C10 C18 173.14(16) . . . . ?
C10 C9 C8 C13 -2.0(3) . . . . ?
C10 C9 C8 C7 167.84(16) . . . . ?
C10 C11 C12 C13 -2.7(3) . . . . ?
C7 C6 C5 C4 -175.9(2) . . . . ?
C6 C1 C2 O40 -68.32(19) . . . . ?
C6 C1 C2 C3 50.0(2) . . . . ?
C6 C5 C4 C3 -15.5(3) . . . . ?
C29 O25 C26 C23 98.71(16) . . . . ?
C29 O25 C26 C27 -25.76(17) . . . . ?
C29 C28 C27 O30 94.23(17) . . . . ?
C29 C28 C27 C26 -22.68(18) . . . . ?
C22 C23 C26 O25 60.72(18) . . . . ?
C22 C23 C26 C27 177.56(16) . . . . ?
C23 O24 C15 C20 -16.0(2) . . . . ?
C23 O24 C15 C16 164.34(14) . . . . ?
C23 C26 C27 O30 157.28(16) . . . . ?
C23 C26 C27 C28 -89.81(19) . . . . ?
C26 O25 C29 O32 -169.18(18) . . . . ?
C26 O25 C29 C28 11.30(19) . . . . ?
C2 C1 C6 C7 158.83(15) . . . . ?
C2 C1 C6 C5 -19.7(2) . . . . ?
C36 C17 C18 C19 -178.78(17) . . . . ?
C36 C17 C18 C10 0.5(3) . . . . ?
C5 C4 C3 O37 164.7(2) . . . . ?
C5 C4 C3 C2 45.6(3) . . . . ?
C31 O30 C27 C26 -65.3(2) . . . . ?
C31 O30 C27 C28 -176.06(17) . . . . ?
C35 C23 C26 O25 -175.71(15) . . . . ?
C35 C23 C26 C27 -58.9(2) . . . . ?
C43 C11 C12 C13 176.08(18) . . . . ?
C43 C11 C10 C9 -178.42(18) . . . . ?
C43 C11 C10 C18 -5.6(3) . . . . ?
C42 C1 C6 C7 -75.4(2) . . . . ?
C42 C1 C6 C5 106.1(2) . . . . ?
C42 C1 C2 O40 166.04(18) . . . . ?
C42 C1 C2 C3 -75.6(2) . . . . ?
C38 O37 C3 C2 177.7(2) . . . . ?
C38 O37 C3 C4 56.8(3) . . . . ?
